data_4070124
loop_
_publ_author_name
'Ang, Wee Han'
'Cordiner, Richard L.'
'Hill, Anthony F.'
'Perry, Tamara L.'
'Wagler, J\"org'

_publ_section_title
;
 Reactions of [Ru(CO)2(PPh3)3] with Alkynylphosphonium Salts: A
 Phosphinoallene Complex
;
_journal_issue 18
_journal_name_full Organometallics
_journal_page_first 5568
_journal_paper_doi 10.1021/om900621v
_journal_volume 28
_journal_year 2009
_chemical_formula_moiety 'C59 H48 O2 P3 Ru, 0.5(F6 P), 0.5(C H2 Cl2), 0.5(C H2 Cl2), 0.5(Br),'
_chemical_formula_sum 'C60 H50 Br0.5 Cl2 F3 O2 P3.5 Ru'
_chemical_formula_weight 1180.32
_chemical_name_systematic
;
 ?
;
_space_group_IT_number 13
_symmetry_cell_setting monoclinic
_symmetry_space_group_name_Hall '-P 2yc'
_symmetry_space_group_name_H-M 'P 1 2/c 1'
_atom_sites_solution_hydrogens geom
_atom_sites_solution_primary direct
_atom_sites_solution_secondary difmap
_audit_creation_method SHELXL-97
_cell_angle_alpha 90.00
_cell_angle_beta 107.0630(10)
_cell_angle_gamma 90.00
_cell_formula_units_Z 4
_cell_length_a 16.4415(3)
_cell_length_b 12.2233(3)
_cell_length_c 27.9952(6)
_cell_measurement_reflns_used 76339
_cell_measurement_temperature 100(2)
_cell_measurement_theta_max 26.022
_cell_measurement_theta_min 2.546
_cell_volume 5378.5(2)
_computing_cell_refinement 'HKL Scalepack (Otwinowski & Minor 1997)'
_computing_data_collection 'Nonius Collect, KappaCCD'
_computing_data_reduction 'Denzo and Scalepak (Otwinowski & Minor, 1997)'
_computing_molecular_graphics 'ORTEP32 for windows (Farugia)'
_computing_publication_material 'Ciftab (Sheldrick, 1997)'
_computing_structure_refinement 'SHELXL-97 (Sheldrick, 1997)'
_computing_structure_solution 'SHELXS-97 (Sheldrick, 1990)'
_diffrn_ambient_temperature 100(2)
_diffrn_measured_fraction_theta_full 0.986
_diffrn_measured_fraction_theta_max 0.986
_diffrn_measurement_device_type 'Nonius Kappa CCD area detector'
_diffrn_measurement_method 'phi and omega scans'
_diffrn_radiation_monochromator graphite
_diffrn_radiation_source 'fine-focus sealed tube'
_diffrn_radiation_type MoK\a
_diffrn_radiation_wavelength 0.71073
_diffrn_reflns_av_R_equivalents 0.0703
_diffrn_reflns_av_sigmaI/netI 0.0529
_diffrn_reflns_limit_h_max 19
_diffrn_reflns_limit_h_min -19
_diffrn_reflns_limit_k_max 14
_diffrn_reflns_limit_k_min -14
_diffrn_reflns_limit_l_max 33
_diffrn_reflns_limit_l_min -29
_diffrn_reflns_number 45044
_diffrn_reflns_theta_full 25.00
_diffrn_reflns_theta_max 25.00
_diffrn_reflns_theta_min 2.59
_exptl_absorpt_coefficient_mu 0.920
_exptl_absorpt_correction_T_max 0.955
_exptl_absorpt_correction_T_min 0.818
_exptl_absorpt_correction_type multi-scan
_exptl_absorpt_process_details SORTAV
_exptl_crystal_colour colorless
_exptl_crystal_density_diffrn 1.458
_exptl_crystal_density_method 'not measured'
_exptl_crystal_description plate
_exptl_crystal_F_000 2404
_exptl_crystal_size_max 0.16
_exptl_crystal_size_mid 0.10
_exptl_crystal_size_min 0.05
_refine_diff_density_max 0.544
_refine_diff_density_min -0.579
_refine_diff_density_rms 0.078
_refine_ls_extinction_method none
_refine_ls_goodness_of_fit_ref 1.020
_refine_ls_hydrogen_treatment mixed
_refine_ls_matrix_type full
_refine_ls_number_parameters 748
_refine_ls_number_reflns 9349
_refine_ls_number_restraints 47
_refine_ls_restrained_S_all 1.020
_refine_ls_R_factor_all 0.0624
_refine_ls_R_factor_gt 0.0417
_refine_ls_shift/su_max 0.001
_refine_ls_shift/su_mean 0.000
_refine_ls_structure_factor_coef Fsqd
_refine_ls_weighting_details 'calc w=1/[\s^2^(Fo^2^)+(0.0323P)^2^+7.9420P] where P=(Fo^2^+2Fc^2^)/3'
_refine_ls_weighting_scheme calc
_refine_ls_wR_factor_gt 0.0833
_refine_ls_wR_factor_ref 0.0886
_reflns_number_gt 7414
_reflns_number_total 9349
_reflns_threshold_expression >2sigma(I)
_cod_data_source_file om900621v_si_001.cif
_cod_data_source_block tlp00101
_cod_original_sg_symbol_Hall -P2yc
_cod_original_sg_symbol_H-M P2/c
_cod_original_formula_sum 'C60 H50 Br0.50 Cl2 F3 O2 P3.50 Ru'
_cod_database_code 4070124

loop_
_symmetry_equiv_pos_as_xyz
'x, y, z'
'-x, y, -z+1/2'
'-x, -y, -z'
'x, -y, z-1/2'

loop_
_atom_site_label
_atom_site_type_symbol
_atom_site_fract_x
_atom_site_fract_y
_atom_site_fract_z
_atom_site_U_iso_or_equiv
_atom_site_adp_type
_atom_site_occupancy
_atom_site_symmetry_multiplicity
_atom_site_calc_flag
_atom_site_refinement_flags
_atom_site_disorder_assembly
_atom_site_disorder_group
Ru1 Ru 0.206142(15) 0.41919(2) 0.456463(9) 0.01228(8) Uani 1 1 d . A .
Br1 Br 0.01623(6) 0.36703(6) 0.24354(4) 0.0267(2) Uani 0.50 1 d P . 1
P1 P 0.26770(5) 0.30363(7) 0.30612(3) 0.01841(19) Uani 1 1 d D . .
P2 P 0.17525(5) 0.23455(6) 0.46922(3) 0.01358(18) Uani 1 1 d . . .
P3 P 0.22665(5) 0.60577(6) 0.44209(3) 0.01545(18) Uani 1 1 d . . .
O1 O 0.30020(15) 0.44559(19) 0.56840(8) 0.0278(6) Uani 1 1 d . . .
O2 O 0.01752(14) 0.47014(19) 0.44118(9) 0.0259(5) Uani 1 1 d . . .
C1 C 0.2615(2) 0.4371(2) 0.52729(12) 0.0172(7) Uani 1 1 d . . .
C2 C 0.0881(2) 0.4509(2) 0.44673(11) 0.0176(7) Uani 1 1 d . . .
C3 C 0.3132(2) 0.3728(3) 0.43096(12) 0.0185(7) Uani 1 1 d . A .
H3A H 0.352(2) 0.427(3) 0.4313(12) 0.021(9) Uiso 1 1 d . . .
H3B H 0.341(2) 0.303(3) 0.4430(13) 0.034(10) Uiso 1 1 d . . .
C4 C 0.23513(19) 0.3754(2) 0.39199(11) 0.0163(7) Uani 1 1 d . . .
C5 C 0.2045(2) 0.3546(3) 0.34292(12) 0.0193(7) Uani 1 1 d . A .
H5 H 0.146(2) 0.364(3) 0.3243(12) 0.018(8) Uiso 1 1 d . . .
C6 C 0.2549(7) 0.3900(7) 0.2524(2) 0.0209(18) Uani 0.50 1 d PDU A 1
C7 C 0.271(2) 0.350(2) 0.2094(8) 0.031(3) Uani 0.50 1 d PD A 1
H7 H 0.2880 0.2761 0.2076 0.037 Uiso 0.50 1 calc PR A 1
C8 C 0.2622(17) 0.4199(13) 0.1696(6) 0.040(4) Uani 0.50 1 d PD A 1
H8 H 0.2730 0.3946 0.1400 0.048 Uiso 0.50 1 calc PR A 1
C9 C 0.2374(5) 0.5268(7) 0.1728(3) 0.0430(16) Uani 0.50 1 d PD A 1
H9 H 0.2340 0.5754 0.1458 0.052 Uiso 0.50 1 calc PR A 1
C10 C 0.2176(6) 0.5644(7) 0.2144(3) 0.0517(17) Uani 0.50 1 d PD A 1
H10 H 0.1973 0.6370 0.2151 0.062 Uiso 0.50 1 calc PR A 1
C11 C 0.2274(5) 0.4958(6) 0.2553(3) 0.0372(14) Uani 0.50 1 d PD A 1
H11 H 0.2154 0.5211 0.2847 0.045 Uiso 0.50 1 calc PR A 1
C6A C 0.2408(7) 0.3685(8) 0.2458(2) 0.0209(18) Uani 0.50 1 d PD A 2
C7A C 0.288(2) 0.341(2) 0.2133(8) 0.031(3) Uani 0.50 1 d PD A 2
H7A H 0.3362 0.2940 0.2246 0.037 Uiso 0.50 1 calc PR A 2
C8A C 0.2652(17) 0.3805(14) 0.1651(6) 0.040(4) Uani 0.50 1 d PD A 2
H8A H 0.2961 0.3588 0.1428 0.048 Uiso 0.50 1 calc PR A 2
C9A C 0.1975(5) 0.4519(7) 0.1490(3) 0.0430(16) Uani 0.50 1 d PD A 2
H9A H 0.1835 0.4813 0.1162 0.052 Uiso 0.50 1 calc PR A 2
C10A C 0.1507(6) 0.4804(7) 0.1798(3) 0.0517(17) Uani 0.50 1 d PD A 2
H10A H 0.1031 0.5275 0.1681 0.062 Uiso 0.50 1 calc PR A 2
C11A C 0.1723(5) 0.4409(6) 0.2286(3) 0.0372(14) Uani 0.50 1 d PD A 2
H11A H 0.1406 0.4632 0.2503 0.045 Uiso 0.50 1 calc PR A 2
C12 C 0.3794(2) 0.3117(3) 0.33857(12) 0.0209(7) Uani 1 1 d . A .
C13 C 0.4192(2) 0.2307(3) 0.37186(13) 0.0257(8) Uani 1 1 d . . .
H13 H 0.3884 0.1676 0.3762 0.031 Uiso 1 1 calc R A .
C14 C 0.5041(2) 0.2419(3) 0.39880(14) 0.0355(9) Uani 1 1 d . A .
H14 H 0.5314 0.1862 0.4215 0.043 Uiso 1 1 calc R . .
C15 C 0.5491(2) 0.3337(4) 0.39283(16) 0.0432(11) Uani 1 1 d . . .
H15 H 0.6073 0.3412 0.4114 0.052 Uiso 1 1 calc R A .
C16 C 0.5097(3) 0.4140(4) 0.36006(17) 0.0479(12) Uani 1 1 d . A .
H16 H 0.5409 0.4771 0.3561 0.057 Uiso 1 1 calc R . .
C17 C 0.4249(2) 0.4045(3) 0.33268(14) 0.0350(9) Uani 1 1 d . . .
H17 H 0.3980 0.4606 0.3101 0.042 Uiso 1 1 calc R A .
C18 C 0.2389(2) 0.1624(3) 0.29000(11) 0.0208(7) Uani 1 1 d . A .
C19 C 0.2961(2) 0.0891(3) 0.27973(14) 0.0327(9) Uani 1 1 d . . .
H19 H 0.3516 0.1123 0.2806 0.039 Uiso 1 1 calc R A .
C20 C 0.2708(2) -0.0191(3) 0.26807(15) 0.0414(10) Uani 1 1 d . A .
H20 H 0.3097 -0.0700 0.2613 0.050 Uiso 1 1 calc R . .
C21 C 0.1908(2) -0.0523(3) 0.26635(14) 0.0359(10) Uani 1 1 d . . .
H21 H 0.1745 -0.1263 0.2588 0.043 Uiso 1 1 calc R A .
C22 C 0.1339(2) 0.0207(3) 0.27538(12) 0.0284(8) Uani 1 1 d . A .
H22 H 0.0778 -0.0027 0.2733 0.034 Uiso 1 1 calc R . .
C23 C 0.1571(2) 0.1281(3) 0.28757(11) 0.0225(8) Uani 1 1 d . . .
H23 H 0.1176 0.1781 0.2942 0.027 Uiso 1 1 calc R A .
C24 C 0.16517(19) 0.2144(2) 0.53207(11) 0.0155(7) Uani 1 1 d . . .
C25 C 0.2216(2) 0.1541(3) 0.56979(12) 0.0234(8) Uani 1 1 d . . .
H25 H 0.2659 0.1134 0.5627 0.028 Uiso 1 1 calc R . .
C26 C 0.2132(2) 0.1531(3) 0.61785(12) 0.0272(8) Uani 1 1 d . . .
H26 H 0.2523 0.1125 0.6435 0.033 Uiso 1 1 calc R . .
C27 C 0.1487(2) 0.2108(3) 0.62844(12) 0.0273(8) Uani 1 1 d . . .
H27 H 0.1436 0.2105 0.6614 0.033 Uiso 1 1 calc R . .
C28 C 0.0913(2) 0.2692(3) 0.59127(12) 0.0250(8) Uani 1 1 d . . .
H28 H 0.0461 0.3077 0.5985 0.030 Uiso 1 1 calc R . .
C29 C 0.0996(2) 0.2717(3) 0.54359(12) 0.0200(7) Uani 1 1 d . . .
H29 H 0.0603 0.3129 0.5183 0.024 Uiso 1 1 calc R . .
C30 C 0.25246(19) 0.1338(2) 0.46095(11) 0.0157(7) Uani 1 1 d . . .
C31 C 0.3355(2) 0.1341(3) 0.49209(13) 0.0254(8) Uani 1 1 d . . .
H31 H 0.3512 0.1833 0.5195 0.030 Uiso 1 1 calc R . .
C32 C 0.3955(2) 0.0640(3) 0.48371(14) 0.0344(9) Uani 1 1 d . . .
H32 H 0.4517 0.0640 0.5058 0.041 Uiso 1 1 calc R . .
C33 C 0.3741(2) -0.0066(3) 0.44305(13) 0.0284(8) Uani 1 1 d . . .
H33 H 0.4155 -0.0549 0.4373 0.034 Uiso 1 1 calc R . .
C34 C 0.2927(2) -0.0061(3) 0.41121(12) 0.0212(7) Uani 1 1 d . . .
H34 H 0.2780 -0.0534 0.3831 0.025 Uiso 1 1 calc R . .
C35 C 0.2318(2) 0.0633(2) 0.41996(11) 0.0176(7) Uani 1 1 d . . .
H35 H 0.1756 0.0627 0.3979 0.021 Uiso 1 1 calc R . .
C36 C 0.07536(19) 0.1782(2) 0.42951(11) 0.0159(7) Uani 1 1 d . . .
C37 C 0.03502(19) 0.2241(3) 0.38313(11) 0.0193(7) Uani 1 1 d . . .
H37 H 0.0563 0.2898 0.3731 0.023 Uiso 1 1 calc R . .
C38 C -0.0365(2) 0.1740(3) 0.35144(12) 0.0242(8) Uani 1 1 d . . .
H38 H -0.0635 0.2052 0.3196 0.029 Uiso 1 1 calc R . .
C39 C -0.0684(2) 0.0793(3) 0.36591(13) 0.0268(8) Uani 1 1 d . . .
H39 H -0.1171 0.0452 0.3441 0.032 Uiso 1 1 calc R . .
C40 C -0.0291(2) 0.0339(3) 0.41249(13) 0.0256(8) Uani 1 1 d . . .
H40 H -0.0513 -0.0310 0.4226 0.031 Uiso 1 1 calc R . .
C41 C 0.0423(2) 0.0830(3) 0.44430(12) 0.0212(7) Uani 1 1 d . . .
H41 H 0.0688 0.0520 0.4762 0.025 Uiso 1 1 calc R . .
C42 C 0.32618(19) 0.6412(2) 0.42917(12) 0.0184(7) Uani 1 1 d . . .
C43 C 0.3289(2) 0.6816(3) 0.38335(13) 0.0253(8) Uani 1 1 d . . .
H43 H 0.2776 0.6942 0.3574 0.030 Uiso 1 1 calc R . .
C44 C 0.4073(2) 0.7035(3) 0.37550(14) 0.0348(9) Uani 1 1 d . . .
H44 H 0.4092 0.7311 0.3441 0.042 Uiso 1 1 calc R . .
C45 C 0.4822(2) 0.6853(3) 0.41311(15) 0.0346(9) Uani 1 1 d . . .
H45 H 0.5352 0.7012 0.4076 0.041 Uiso 1 1 calc R . .
C46 C 0.4799(2) 0.6442(3) 0.45860(14) 0.0294(9) Uani 1 1 d . . .
H46 H 0.5314 0.6313 0.4844 0.035 Uiso 1 1 calc R . .
C47 C 0.4027(2) 0.6219(3) 0.46644(13) 0.0241(8) Uani 1 1 d . . .
H47 H 0.4013 0.5930 0.4977 0.029 Uiso 1 1 calc R . .
C48 C 0.14345(19) 0.6687(3) 0.39116(11) 0.0177(7) Uani 1 1 d . . .
C49 C 0.0925(2) 0.6041(3) 0.35326(12) 0.0247(8) Uani 1 1 d . . .
H49 H 0.1017 0.5273 0.3535 0.030 Uiso 1 1 calc R . .
C50 C 0.0286(2) 0.6507(3) 0.31515(13) 0.0313(9) Uani 1 1 d . . .
H50 H -0.0063 0.6058 0.2896 0.038 Uiso 1 1 calc R . .
C51 C 0.0153(2) 0.7626(3) 0.31412(13) 0.0286(8) Uani 1 1 d . . .
H51 H -0.0281 0.7946 0.2876 0.034 Uiso 1 1 calc R . .
C52 C 0.0652(2) 0.8276(3) 0.35163(13) 0.0266(8) Uani 1 1 d . . .
H52 H 0.0557 0.9043 0.3512 0.032 Uiso 1 1 calc R . .
C53 C 0.1291(2) 0.7811(3) 0.38994(12) 0.0222(8) Uani 1 1 d . . .
H53 H 0.1634 0.8262 0.4156 0.027 Uiso 1 1 calc R . .
C54 C 0.2259(2) 0.6966(2) 0.49399(12) 0.0186(7) Uani 1 1 d . . .
C55 C 0.2796(2) 0.7876(3) 0.50619(12) 0.0230(8) Uani 1 1 d . . .
H55 H 0.3203 0.8008 0.4888 0.028 Uiso 1 1 calc R . .
C56 C 0.2736(2) 0.8586(3) 0.54364(15) 0.0351(10) Uani 1 1 d . . .
H56 H 0.3113 0.9191 0.5525 0.042 Uiso 1 1 calc R . .
C57 C 0.2136(2) 0.8418(3) 0.56791(16) 0.0431(11) Uani 1 1 d . . .
H57 H 0.2090 0.8915 0.5931 0.052 Uiso 1 1 calc R . .
C58 C 0.1594(2) 0.7529(3) 0.55595(15) 0.0386(10) Uani 1 1 d . . .
H58 H 0.1175 0.7420 0.5727 0.046 Uiso 1 1 calc R . .
C59 C 0.1663(2) 0.6799(3) 0.51960(13) 0.0260(8) Uani 1 1 d . . .
H59 H 0.1299 0.6179 0.5121 0.031 Uiso 1 1 calc R . .
P4 P 0.45463(13) 0.04191(18) 0.67086(8) 0.0296(5) Uani 0.32 1 d PD B 1
F1 F 0.4934(3) -0.0651(4) 0.70350(18) 0.0476(12) Uani 0.32 1 d PD B 1
F2 F 0.4084(7) 0.0750(10) 0.7122(4) 0.040(3) Uani 0.32 1 d PD B 1
F3 F 0.3736(6) -0.0252(11) 0.6422(5) 0.052(3) Uani 0.32 1 d PD B 1
F4 F 0.5068(6) 0.0086(9) 0.6330(3) 0.057(3) Uani 0.32 1 d PDU B 1
F5 F 0.4147(3) 0.1466(4) 0.63925(17) 0.0449(12) Uani 0.32 1 d PD B 1
F6 F 0.5354(5) 0.1114(9) 0.7027(4) 0.049(3) Uani 0.32 1 d PD B 1
P4A P 0.45463(13) 0.04191(18) 0.67086(8) 0.0296(5) Uani 0.18 1 d PD C 2
F1A F 0.4934(3) -0.0651(4) 0.70350(18) 0.0476(12) Uani 0.18 1 d PD C 2
F2A F 0.4312(15) 0.093(2) 0.7177(7) 0.040(3) Uani 0.18 1 d PD C 2
F3A F 0.3634(10) -0.014(2) 0.6535(10) 0.052(3) Uani 0.18 1 d PD C 2
F4A F 0.4720(12) -0.0139(16) 0.6222(6) 0.057(3) Uani 0.18 1 d PD C 2
F5A F 0.4147(3) 0.1466(4) 0.63925(17) 0.0449(12) Uani 0.18 1 d PD C 2
F6A F 0.5453(9) 0.0969(18) 0.6874(8) 0.049(3) Uani 0.18 1 d PD C 2
Cl1 Cl 0.36772(15) -0.0881(2) 0.67238(9) 0.0535(6) Uani 0.50 1 d PD D 3
C1S C 0.4577(6) -0.0059(7) 0.6837(3) 0.0296(5) Uani 0.50 1 d PD D 3
H1S1 H 0.4567 0.0488 0.7096 0.036 Uiso 0.50 1 calc PR D 3
H1S2 H 0.5091 -0.0517 0.6967 0.036 Uiso 0.50 1 calc PR D 3
Cl2 Cl 0.46293(18) 0.0611(2) 0.63000(10) 0.0595(7) Uani 0.50 1 d PD D 3
Cl3 Cl 0.30569(17) 0.6825(2) 0.24509(9) 0.0650(7) Uani 0.50 1 d P A 1
C2S C 0.3703(7) 0.6575(9) 0.2055(4) 0.076(3) Uani 0.50 1 d P A 1
H2S1 H 0.3402 0.6057 0.1790 0.092 Uiso 0.50 1 calc PR A 1
H2S2 H 0.3776 0.7270 0.1890 0.092 Uiso 0.50 1 calc PR A 1
Cl4 Cl 0.4647(2) 0.6075(3) 0.23395(12) 0.0930(10) Uani 0.50 1 d P . 1

loop_
_atom_site_aniso_label
_atom_site_aniso_U_11
_atom_site_aniso_U_22
_atom_site_aniso_U_33
_atom_site_aniso_U_23
_atom_site_aniso_U_13
_atom_site_aniso_U_12
Ru1 0.01436(13) 0.01065(13) 0.01199(13) -0.00081(10) 0.00410(10) 0.00065(10)
Br1 0.0226(7) 0.0263(3) 0.0238(6) -0.0045(3) -0.0045(4) 0.0029(3)
P1 0.0203(4) 0.0201(5) 0.0162(4) -0.0024(4) 0.0076(3) 0.0001(4)
P2 0.0153(4) 0.0104(4) 0.0140(4) -0.0005(3) 0.0026(3) 0.0005(3)
P3 0.0196(4) 0.0114(4) 0.0150(4) 0.0009(3) 0.0045(3) 0.0004(3)
O1 0.0338(14) 0.0304(15) 0.0163(13) -0.0029(11) 0.0029(11) -0.0061(11)
O2 0.0194(13) 0.0254(14) 0.0333(14) 0.0015(11) 0.0085(11) 0.0049(10)
C1 0.0200(16) 0.0104(17) 0.0224(18) -0.0021(14) 0.0079(15) -0.0015(13)
C2 0.027(2) 0.0120(17) 0.0152(17) -0.0021(13) 0.0087(14) -0.0032(14)
C3 0.0176(17) 0.0172(18) 0.0234(18) -0.0037(15) 0.0102(14) -0.0029(15)
C4 0.0208(17) 0.0113(16) 0.0204(17) -0.0015(13) 0.0114(14) -0.0028(13)
C5 0.0218(18) 0.0214(19) 0.0165(17) -0.0026(14) 0.0086(15) -0.0020(14)
C6 0.020(3) 0.022(3) 0.023(2) 0.000(2) 0.009(2) -0.003(2)
C7 0.031(12) 0.038(5) 0.024(3) -0.001(2) 0.008(6) 0.007(4)
C8 0.049(3) 0.051(11) 0.026(3) 0.010(6) 0.021(3) 0.013(8)
C9 0.047(4) 0.058(5) 0.030(4) 0.019(3) 0.021(3) 0.012(3)
C10 0.065(4) 0.054(4) 0.047(4) 0.028(3) 0.033(3) 0.031(3)
C11 0.047(4) 0.043(4) 0.030(3) 0.014(3) 0.026(3) 0.020(3)
C6A 0.020(3) 0.022(3) 0.023(2) 0.000(2) 0.009(2) -0.003(2)
C7A 0.031(12) 0.038(5) 0.024(3) -0.001(2) 0.008(6) 0.007(4)
C8A 0.049(3) 0.051(11) 0.026(3) 0.010(6) 0.021(3) 0.013(8)
C9A 0.047(4) 0.058(5) 0.030(4) 0.019(3) 0.021(3) 0.012(3)
C10A 0.065(4) 0.054(4) 0.047(4) 0.028(3) 0.033(3) 0.031(3)
C11A 0.047(4) 0.043(4) 0.030(3) 0.014(3) 0.026(3) 0.020(3)
C12 0.0218(18) 0.0243(19) 0.0200(17) -0.0090(15) 0.0116(14) -0.0033(15)
C13 0.0208(18) 0.028(2) 0.030(2) -0.0083(16) 0.0108(15) -0.0025(15)
C14 0.023(2) 0.046(3) 0.035(2) -0.0132(19) 0.0048(17) 0.0074(18)
C15 0.021(2) 0.059(3) 0.051(3) -0.025(2) 0.0118(19) -0.007(2)
C16 0.041(2) 0.047(3) 0.061(3) -0.022(2) 0.024(2) -0.026(2)
C17 0.038(2) 0.035(2) 0.036(2) -0.0020(18) 0.0168(18) -0.0094(18)
C18 0.0237(18) 0.0236(19) 0.0127(16) -0.0030(14) 0.0016(14) -0.0024(14)
C19 0.0233(19) 0.032(2) 0.042(2) -0.0150(18) 0.0086(17) -0.0037(17)
C20 0.037(2) 0.032(2) 0.051(3) -0.017(2) 0.006(2) 0.0051(18)
C21 0.040(2) 0.025(2) 0.033(2) -0.0044(17) -0.0058(18) -0.0029(17)
C22 0.0269(19) 0.028(2) 0.0238(19) 0.0032(16) -0.0034(15) -0.0059(16)
C23 0.0244(19) 0.0257(19) 0.0150(17) 0.0034(15) 0.0021(14) -0.0015(15)
C24 0.0200(17) 0.0117(16) 0.0153(16) -0.0022(13) 0.0061(13) -0.0033(13)
C25 0.0296(19) 0.0171(18) 0.0216(18) -0.0014(14) 0.0048(15) 0.0009(14)
C26 0.035(2) 0.024(2) 0.0180(18) 0.0051(15) -0.0003(15) -0.0018(16)
C27 0.038(2) 0.030(2) 0.0158(17) -0.0027(15) 0.0097(16) -0.0124(17)
C28 0.0285(19) 0.0236(19) 0.028(2) -0.0032(16) 0.0159(16) -0.0053(15)
C29 0.0233(18) 0.0196(18) 0.0185(17) 0.0016(14) 0.0085(14) -0.0033(14)
C30 0.0207(17) 0.0092(16) 0.0182(17) 0.0026(13) 0.0076(14) 0.0014(13)
C31 0.0235(18) 0.0218(19) 0.0258(19) -0.0083(15) -0.0006(15) 0.0041(15)
C32 0.0222(19) 0.034(2) 0.039(2) -0.0107(18) -0.0030(16) 0.0110(16)
C33 0.029(2) 0.023(2) 0.034(2) -0.0018(16) 0.0105(17) 0.0124(15)
C34 0.0308(19) 0.0137(17) 0.0215(18) -0.0028(14) 0.0112(15) -0.0005(14)
C35 0.0181(16) 0.0178(18) 0.0175(16) 0.0026(14) 0.0060(13) 0.0011(13)
C36 0.0162(16) 0.0142(17) 0.0184(17) -0.0066(13) 0.0066(13) -0.0014(13)
C37 0.0198(17) 0.0214(18) 0.0177(17) -0.0038(14) 0.0071(14) 0.0023(14)
C38 0.0204(18) 0.033(2) 0.0179(17) -0.0093(15) 0.0042(14) 0.0037(15)
C39 0.0156(17) 0.037(2) 0.0283(19) -0.0164(17) 0.0067(15) -0.0053(16)
C40 0.0257(19) 0.0210(19) 0.034(2) -0.0090(16) 0.0145(16) -0.0045(15)
C41 0.0215(17) 0.0190(18) 0.0240(18) -0.0031(15) 0.0079(14) 0.0002(14)
C42 0.0213(17) 0.0113(17) 0.0229(18) -0.0028(14) 0.0072(14) -0.0014(13)
C43 0.0258(19) 0.0235(19) 0.028(2) 0.0005(16) 0.0095(15) -0.0024(15)
C44 0.040(2) 0.036(2) 0.035(2) 0.0052(18) 0.0209(19) -0.0059(18)
C45 0.023(2) 0.035(2) 0.049(3) -0.0066(19) 0.0161(18) -0.0073(17)
C46 0.0221(19) 0.026(2) 0.038(2) -0.0039(17) 0.0052(16) -0.0062(15)
C47 0.0255(19) 0.0200(18) 0.0263(19) -0.0019(15) 0.0069(15) -0.0033(15)
C48 0.0198(17) 0.0190(18) 0.0169(17) 0.0034(14) 0.0095(14) 0.0007(14)
C49 0.0322(19) 0.0194(19) 0.0205(18) 0.0052(14) 0.0049(15) 0.0018(15)
C50 0.034(2) 0.033(2) 0.0220(19) 0.0026(16) -0.0004(16) -0.0002(17)
C51 0.0242(19) 0.039(2) 0.0238(19) 0.0141(17) 0.0084(15) 0.0081(16)
C52 0.037(2) 0.0218(19) 0.027(2) 0.0114(16) 0.0189(17) 0.0095(16)
C53 0.0258(18) 0.0149(18) 0.0275(19) 0.0035(15) 0.0103(15) -0.0013(14)
C54 0.0234(17) 0.0122(17) 0.0194(17) -0.0009(14) 0.0048(14) 0.0033(14)
C55 0.0221(18) 0.0178(18) 0.0279(19) -0.0018(15) 0.0053(15) 0.0019(14)
C56 0.028(2) 0.024(2) 0.052(3) -0.0197(19) 0.0099(19) -0.0036(16)
C57 0.040(2) 0.039(3) 0.055(3) -0.033(2) 0.022(2) -0.0078(19)
C58 0.038(2) 0.039(2) 0.047(2) -0.021(2) 0.0248(19) -0.0032(19)
C59 0.0291(19) 0.0199(19) 0.031(2) -0.0100(16) 0.0117(16) -0.0033(15)
P4 0.0270(9) 0.0256(14) 0.0349(14) 0.0032(10) 0.0070(9) 0.0051(10)
F1 0.042(3) 0.039(3) 0.062(3) 0.014(2) 0.016(2) 0.018(2)
F2 0.038(7) 0.046(5) 0.042(4) -0.008(3) 0.021(4) 0.003(5)
F3 0.061(4) 0.037(4) 0.046(7) -0.001(4) -0.003(4) -0.010(3)
F4 0.059(6) 0.055(5) 0.067(5) 0.004(4) 0.034(5) 0.028(5)
F5 0.042(3) 0.043(3) 0.051(3) 0.007(2) 0.016(2) 0.013(2)
F6 0.027(3) 0.061(5) 0.064(8) 0.003(5) 0.018(4) -0.008(3)
P4A 0.0270(9) 0.0256(14) 0.0349(14) 0.0032(10) 0.0070(9) 0.0051(10)
F1A 0.042(3) 0.039(3) 0.062(3) 0.014(2) 0.016(2) 0.018(2)
F2A 0.038(7) 0.046(5) 0.042(4) -0.008(3) 0.021(4) 0.003(5)
F3A 0.061(4) 0.037(4) 0.046(7) -0.001(4) -0.003(4) -0.010(3)
F4A 0.059(6) 0.055(5) 0.067(5) 0.004(4) 0.034(5) 0.028(5)
F5A 0.042(3) 0.043(3) 0.051(3) 0.007(2) 0.016(2) 0.013(2)
F6A 0.027(3) 0.061(5) 0.064(8) 0.003(5) 0.018(4) -0.008(3)
Cl1 0.0580(14) 0.0536(15) 0.0508(14) -0.0013(12) 0.0191(11) -0.0104(12)
C1S 0.0270(9) 0.0256(14) 0.0349(14) 0.0032(10) 0.0070(9) 0.0051(10)
Cl2 0.0670(17) 0.0576(18) 0.0609(18) 0.0150(14) 0.0296(14) -0.0089(14)
Cl3 0.0804(17) 0.0595(16) 0.0477(14) 0.0043(12) 0.0072(12) -0.0022(13)
C2S 0.113(10) 0.047(6) 0.081(8) -0.025(6) 0.047(7) -0.014(6)
Cl4 0.119(3) 0.084(2) 0.088(3) 0.0166(17) 0.048(2) 0.0191(18)

loop_
_atom_type_symbol
_atom_type_description
_atom_type_scat_dispersion_real
_atom_type_scat_dispersion_imag
_atom_type_scat_source
C C 0.0033 0.0016 'International Tables Vol C Tables 4.2.6.8 and 6.1.1.4'
H H 0.0000 0.0000 'International Tables Vol C Tables 4.2.6.8 and 6.1.1.4'
O O 0.0106 0.0060 'International Tables Vol C Tables 4.2.6.8 and 6.1.1.4'
F F 0.0171 0.0103 'International Tables Vol C Tables 4.2.6.8 and 6.1.1.4'
P P 0.1023 0.0942 'International Tables Vol C Tables 4.2.6.8 and 6.1.1.4'
Ru Ru -1.2594 0.8363 'International Tables Vol C Tables 4.2.6.8 and 6.1.1.4'
Br Br -0.2901 2.4595 'International Tables Vol C Tables 4.2.6.8 and 6.1.1.4'
Cl Cl 0.1484 0.1585 'International Tables Vol C Tables 4.2.6.8 and 6.1.1.4'

loop_
_geom_angle_atom_site_label_1
_geom_angle_atom_site_label_2
_geom_angle_atom_site_label_3
_geom_angle
_geom_angle_site_symmetry_1
C2 Ru1 C1 105.95(13) .
C2 Ru1 C4 114.25(12) .
C1 Ru1 C4 139.79(12) .
C2 Ru1 C3 153.44(12) .
C1 Ru1 C3 100.61(13) .
C4 Ru1 C3 39.19(12) .
C2 Ru1 P3 88.27(9) .
C1 Ru1 P3 91.01(9) .
C4 Ru1 P3 91.15(9) .
C3 Ru1 P3 91.49(10) .
C2 Ru1 P2 87.76(9) .
C1 Ru1 P2 90.60(9) .
C4 Ru1 P2 89.99(9) .
C3 Ru1 P2 91.82(10) .
P3 Ru1 P2 176.00(3) .
C5 P1 C12 111.86(15) .
C5 P1 C6 109.5(3) .
C12 P1 C6 104.0(4) .
C5 P1 C6A 111.4(3) .
C12 P1 C6A 112.5(4) .
C5 P1 C18 108.91(15) .
C12 P1 C18 109.39(15) .
C6 P1 C18 113.1(4) .
C6A P1 C18 102.2(4) .
C36 P2 C30 101.66(14) .
C36 P2 C24 102.44(14) .
C30 P2 C24 107.02(14) .
C36 P2 Ru1 117.58(10) .
C30 P2 Ru1 115.81(10) .
C24 P2 Ru1 110.94(10) .
C42 P3 C48 104.72(14) .
C42 P3 C54 103.21(14) .
C48 P3 C54 100.70(14) .
C42 P3 Ru1 116.35(10) .
C48 P3 Ru1 115.32(11) .
C54 P3 Ru1 114.62(11) .
O1 C1 Ru1 174.5(3) .
O2 C2 Ru1 179.6(3) .
C4 C3 Ru1 66.87(17) .
C4 C3 H3A 118(2) .
Ru1 C3 H3A 117(2) .
C4 C3 H3B 121(2) .
Ru1 C3 H3B 117(2) .
H3A C3 H3B 111(3) .
C5 C4 C3 139.9(3) .
C5 C4 Ru1 146.1(2) .
C3 C4 Ru1 73.95(18) .
C4 C5 P1 123.6(3) .
C4 C5 H5 123.2(18) .
P1 C5 H5 113.2(18) .
C11 C6 C7 122.0(9) .
C11 C6 P1 117.3(6) .
C7 C6 P1 120.7(10) .
C8 C7 C6 118.5(17) .
C8 C7 H7 120.8 .
C6 C7 H7 120.8 .
C7 C8 C9 120.0(13) .
C7 C8 H8 120.0 .
C9 C8 H8 120.0 .
C10 C9 C8 121.3(8) .
C10 C9 H9 119.4 .
C8 C9 H9 119.4 .
C9 C10 C11 119.8(7) .
C9 C10 Cl3 106.1(6) .
C11 C10 Cl3 100.5(6) .
C9 C10 H10 120.1 .
C11 C10 H10 120.1 .
Cl3 C10 H10 62.8 .
C6 C11 C10 118.4(6) .
C6 C11 H11 120.8 .
C10 C11 H11 120.8 .
C7A C6A C11A 118.3(8) .
C7A C6A P1 118.2(9) .
C11A C6A P1 123.5(6) .
C8A C7A C6A 120.3(16) .
C8A C7A H7A 119.8 .
C6A C7A H7A 119.8 .
C7A C8A C9A 120.2(13) .
C7A C8A H8A 119.9 .
C9A C8A H8A 119.9 .
C10A C9A C8A 120.5(8) .
C10A C9A H9A 119.7 .
C8A C9A H9A 119.7 .
C9A C10A C11A 120.3(7) .
C9A C10A H10A 119.8 .
C11A C10A H10A 119.8 .
C10A C11A C6A 120.2(6) .
C10A C11A H11A 119.9 .
C6A C11A H11A 119.9 .
C13 C12 C17 119.7(3) .
C13 C12 P1 120.8(3) .
C17 C12 P1 119.3(3) .
C14 C13 C12 119.9(3) .
C14 C13 H13 120.1 .
C12 C13 H13 120.1 .
C15 C14 C13 120.3(4) .
C15 C14 H14 119.8 .
C13 C14 H14 119.8 .
C16 C15 C14 119.9(4) .
C16 C15 H15 120.1 .
C14 C15 H15 120.1 .
C15 C16 C17 120.8(4) .
C15 C16 H16 119.6 .
C17 C16 H16 119.6 .
C16 C17 C12 119.4(4) .
C16 C17 H17 120.3 .
C12 C17 H17 120.3 .
C19 C18 C23 120.0(3) .
C19 C18 P1 121.5(3) .
C23 C18 P1 118.5(3) .
C18 C19 C20 119.1(3) .
C18 C19 H19 120.4 .
C20 C19 H19 120.4 .
C21 C20 C19 120.5(4) .
C21 C20 H20 119.8 .
C19 C20 H20 119.8 .
C20 C21 C22 120.3(4) .
C20 C21 H21 119.9 .
C22 C21 H21 119.9 .
C21 C22 C23 120.7(3) .
C21 C22 H22 119.7 .
C23 C22 H22 119.7 .
C22 C23 C18 119.4(3) .
C22 C23 H23 120.3 .
C18 C23 H23 120.3 .
C25 C24 C29 118.4(3) .
C25 C24 P2 124.8(2) .
C29 C24 P2 116.6(2) .
C26 C25 C24 120.3(3) .
C26 C25 H25 119.9 .
C24 C25 H25 119.9 .
C27 C26 C25 120.3(3) .
C27 C26 H26 119.9 .
C25 C26 H26 119.9 .
C26 C27 C28 120.1(3) .
C26 C27 H27 119.9 .
C28 C27 H27 119.9 .
C27 C28 C29 120.1(3) .
C27 C28 H28 120.0 .
C29 C28 H28 120.0 .
C28 C29 C24 120.8(3) .
C28 C29 H29 119.6 .
C24 C29 H29 119.6 .
C31 C30 C35 118.4(3) .
C31 C30 P2 120.6(2) .
C35 C30 P2 120.6(2) .
C32 C31 C30 120.9(3) .
C32 C31 H31 119.6 .
C30 C31 H31 119.6 .
C31 C32 C33 120.3(3) .
C31 C32 H32 119.9 .
C33 C32 H32 119.9 .
C34 C33 C32 119.5(3) .
C34 C33 H33 120.2 .
C32 C33 H33 120.2 .
C33 C34 C35 120.3(3) .
C33 C34 H34 119.9 .
C35 C34 H34 119.9 .
C34 C35 C30 120.6(3) .
C34 C35 H35 119.7 .
C30 C35 H35 119.7 .
C37 C36 C41 119.5(3) .
C37 C36 P2 120.9(2) .
C41 C36 P2 119.5(2) .
C38 C37 C36 120.0(3) .
C38 C37 H37 120.0 .
C36 C37 H37 120.0 .
C39 C38 C37 120.4(3) .
C39 C38 H38 119.8 .
C37 C38 H38 119.8 .
C38 C39 C40 119.9(3) .
C38 C39 H39 120.1 .
C40 C39 H39 120.1 .
C41 C40 C39 120.2(3) .
C41 C40 H40 119.9 .
C39 C40 H40 119.9 .
C40 C41 C36 120.0(3) .
C40 C41 H41 120.0 .
C36 C41 H41 120.0 .
C43 C42 C47 118.9(3) .
C43 C42 P3 122.7(2) .
C47 C42 P3 118.3(2) .
C42 C43 C44 119.7(3) .
C42 C43 H43 120.1 .
C44 C43 H43 120.1 .
C45 C44 C43 120.4(3) .
C45 C44 H44 119.8 .
C43 C44 H44 119.8 .
C46 C45 C44 120.2(3) .
C46 C45 H45 119.9 .
C44 C45 H45 119.9 .
C47 C46 C45 119.6(3) .
C47 C46 H46 120.2 .
C45 C46 H46 120.2 .
C46 C47 C42 121.1(3) .
C46 C47 H47 119.4 .
C42 C47 H47 119.4 .
C49 C48 C53 118.8(3) .
C49 C48 P3 120.1(2) .
C53 C48 P3 121.1(2) .
C50 C49 C48 120.4(3) .
C50 C49 H49 119.8 .
C48 C49 H49 119.8 .
C49 C50 C51 120.2(3) .
C49 C50 H50 119.9 .
C51 C50 H50 119.9 .
C52 C51 C50 119.9(3) .
C52 C51 H51 120.1 .
C50 C51 H51 120.1 .
C51 C52 C53 120.0(3) .
C51 C52 H52 120.0 .
C53 C52 H52 120.0 .
C52 C53 C48 120.6(3) .
C52 C53 H53 119.7 .
C48 C53 H53 119.7 .
C59 C54 C55 118.8(3) .
C59 C54 P3 119.4(2) .
C55 C54 P3 121.7(2) .
C56 C55 C54 120.1(3) .
C56 C55 H55 119.9 .
C54 C55 H55 119.9 .
C57 C56 C55 120.2(3) .
C57 C56 H56 119.9 .
C55 C56 H56 119.9 .
C56 C57 C58 120.3(3) .
C56 C57 H57 119.8 .
C58 C57 H57 119.8 .
C57 C58 C59 120.0(3) .
C57 C58 H58 120.0 .
C59 C58 H58 120.0 .
C58 C59 C54 120.5(3) .
C58 C59 H59 119.8 .
C54 C59 H59 119.8 .
F3 P4 F5 89.2(6) .
F3 P4 F4 93.9(6) .
F5 P4 F4 92.9(5) .
F3 P4 F6 176.9(6) .
F5 P4 F6 91.3(5) .
F4 P4 F6 89.1(5) .
F3 P4 F2 89.4(5) .
F5 P4 F2 89.6(5) .
F4 P4 F2 175.9(6) .
F6 P4 F2 87.5(5) .
F3 P4 F1 90.0(6) .
F5 P4 F1 178.7(3) .
F4 P4 F1 88.3(4) .
F6 P4 F1 89.4(5) .
F2 P4 F1 89.3(5) .
Cl2 C1S Cl1 111.7(6) .
Cl2 C1S H1S1 109.3 .
Cl1 C1S H1S1 109.3 .
Cl2 C1S H1S2 109.3 .
Cl1 C1S H1S2 109.3 .
H1S1 C1S H1S2 107.9 .
C2S Cl3 C10 95.5(4) .
Cl4 C2S Cl3 114.5(7) .
Cl4 C2S H2S1 108.6 .
Cl3 C2S H2S1 108.6 .
Cl4 C2S H2S2 108.6 .
Cl3 C2S H2S2 108.6 .
H2S1 C2S H2S2 107.6 .
Cl4 Cl4 C2S 154.4(4) 2_655

loop_
_geom_bond_atom_site_label_1
_geom_bond_atom_site_label_2
_geom_bond_distance
_geom_bond_site_symmetry_2
Ru1 C2 1.918(3) .
Ru1 C1 1.936(3) .
Ru1 C4 2.068(3) .
Ru1 C3 2.161(3) .
Ru1 P3 2.3572(8) .
Ru1 P2 2.3634(8) .
Br1 Br1 0.7273(12) 2
P1 C5 1.777(3) .
P1 C12 1.797(3) .
P1 C6 1.800(4) .
P1 C6A 1.800(4) .
P1 C18 1.812(3) .
P2 C36 1.827(3) .
P2 C30 1.831(3) .
P2 C24 1.832(3) .
P3 C42 1.829(3) .
P3 C48 1.831(3) .
P3 C54 1.832(3) .
O1 C1 1.145(4) .
O2 C2 1.150(4) .
C3 C4 1.421(4) .
C3 H3A 0.92(3) .
C3 H3B 0.98(4) .
C4 C5 1.342(4) .
C5 H5 0.96(3) .
C6 C11 1.380(10) .
C6 C7 1.394(14) .
C7 C8 1.378(14) .
C7 H7 0.9500 .
C8 C9 1.379(13) .
C8 H8 0.9500 .
C9 C10 1.375(10) .
C9 H9 0.9500 .
C10 C11 1.392(9) .
C10 Cl3 2.047(10) .
C10 H10 0.9500 .
C11 H11 0.9500 .
C6A C7A 1.400(14) .
C6A C11A 1.402(10) .
C7A C8A 1.381(14) .
C7A H7A 0.9500 .
C8A C9A 1.383(15) .
C8A H8A 0.9500 .
C9A C10A 1.358(10) .
C9A H9A 0.9500 .
C10A C11A 1.392(9) .
C10A H10A 0.9500 .
C11A H11A 0.9500 .
C12 C13 1.385(5) .
C12 C17 1.395(5) .
C13 C14 1.384(5) .
C13 H13 0.9500 .
C14 C15 1.382(6) .
C14 H14 0.9500 .
C15 C16 1.370(6) .
C15 H15 0.9500 .
C16 C17 1.384(5) .
C16 H16 0.9500 .
C17 H17 0.9500 .
C18 C19 1.388(5) .
C18 C23 1.391(4) .
C19 C20 1.396(5) .
C19 H19 0.9500 .
C20 C21 1.364(5) .
C20 H20 0.9500 .
C21 C22 1.369(5) .
C21 H21 0.9500 .
C22 C23 1.382(5) .
C22 H22 0.9500 .
C23 H23 0.9500 .
C24 C25 1.395(4) .
C24 C29 1.400(4) .
C25 C26 1.392(5) .
C25 H25 0.9500 .
C26 C27 1.377(5) .
C26 H26 0.9500 .
C27 C28 1.380(5) .
C27 H27 0.9500 .
C28 C29 1.381(4) .
C28 H28 0.9500 .
C29 H29 0.9500 .
C30 C31 1.388(4) .
C30 C35 1.395(4) .
C31 C32 1.377(5) .
C31 H31 0.9500 .
C32 C33 1.389(5) .
C32 H32 0.9500 .
C33 C34 1.374(5) .
C33 H33 0.9500 .
C34 C35 1.387(4) .
C34 H34 0.9500 .
C35 H35 0.9500 .
C36 C37 1.391(4) .
C36 C41 1.397(4) .
C37 C38 1.390(4) .
C37 H37 0.9500 .
C38 C39 1.380(5) .
C38 H38 0.9500 .
C39 C40 1.390(5) .
C39 H39 0.9500 .
C40 C41 1.385(5) .
C40 H40 0.9500 .
C41 H41 0.9500 .
C42 C43 1.387(4) .
C42 C47 1.398(4) .
C43 C44 1.395(5) .
C43 H43 0.9500 .
C44 C45 1.383(5) .
C44 H44 0.9500 .
C45 C46 1.379(5) .
C45 H45 0.9500 .
C46 C47 1.379(5) .
C46 H46 0.9500 .
C47 H47 0.9500 .
C48 C49 1.389(4) .
C48 C53 1.393(4) .
C49 C50 1.382(5) .
C49 H49 0.9500 .
C50 C51 1.385(5) .
C50 H50 0.9500 .
C51 C52 1.378(5) .
C51 H51 0.9500 .
C52 C53 1.384(5) .
C52 H52 0.9500 .
C53 H53 0.9500 .
C54 C59 1.389(5) .
C54 C55 1.399(4) .
C55 C56 1.386(5) .
C55 H55 0.9500 .
C56 C57 1.368(5) .
C56 H56 0.9500 .
C57 C58 1.382(5) .
C57 H57 0.9500 .
C58 C59 1.383(5) .
C58 H58 0.9500 .
C59 H59 0.9500 .
P4 F3 1.569(8) .
P4 F5 1.584(5) .
P4 F4 1.600(8) .
P4 F6 1.607(8) .
P4 F2 1.613(7) .
P4 F1 1.615(5) .
Cl1 C1S 1.738(6) .
C1S Cl2 1.738(6) .
C1S H1S1 0.9900 .
C1S H1S2 0.9900 .
Cl3 C2S 1.773(10) .
C2S Cl4 1.640(12) .
C2S H2S1 0.9900 .
C2S H2S2 0.9900 .
Cl4 Cl4 1.243(7) 2_655

loop_
_geom_torsion_atom_site_label_1
_geom_torsion_atom_site_label_2
_geom_torsion_atom_site_label_3
_geom_torsion_atom_site_label_4
_geom_torsion
_geom_torsion_site_symmetry_4
C2 Ru1 P2 C36 39.47(14) .
C1 Ru1 P2 C36 145.41(14) .
C4 Ru1 P2 C36 -74.80(14) .
C3 Ru1 P2 C36 -113.95(14) .
C2 Ru1 P2 C30 159.86(14) .
C1 Ru1 P2 C30 -94.20(14) .
C4 Ru1 P2 C30 45.59(14) .
C3 Ru1 P2 C30 6.44(14) .
C2 Ru1 P2 C24 -77.91(14) .
C1 Ru1 P2 C24 28.02(14) .
C4 Ru1 P2 C24 167.81(14) .
C3 Ru1 P2 C24 128.66(14) .
C2 Ru1 P3 C42 -164.78(15) .
C1 Ru1 P3 C42 89.30(15) .
C4 Ru1 P3 C42 -50.55(14) .
C3 Ru1 P3 C42 -11.35(15) .
C2 Ru1 P3 C48 -41.55(14) .
C1 Ru1 P3 C48 -147.47(14) .
C4 Ru1 P3 C48 72.69(14) .
C3 Ru1 P3 C48 111.88(14) .
C2 Ru1 P3 C54 74.73(14) .
C1 Ru1 P3 C54 -31.20(14) .
C4 Ru1 P3 C54 -171.04(14) .
C3 Ru1 P3 C54 -131.84(14) .
C2 Ru1 C3 C4 -0.9(4) .
C1 Ru1 C3 C4 178.70(19) .
P3 Ru1 C3 C4 -90.00(18) .
P2 Ru1 C3 C4 87.75(18) .
Ru1 C3 C4 C5 -177.3(5) .
C2 Ru1 C4 C5 -3.6(5) .
C1 Ru1 C4 C5 174.9(4) .
C3 Ru1 C4 C5 176.9(5) .
P3 Ru1 C4 C5 -92.2(4) .
P2 Ru1 C4 C5 84.0(4) .
C2 Ru1 C4 C3 179.6(2) .
C1 Ru1 C4 C3 -2.0(3) .
P3 Ru1 C4 C3 90.94(19) .
P2 Ru1 C4 C3 -92.89(19) .
C3 C4 C5 P1 2.2(6) .
Ru1 C4 C5 P1 -173.1(3) .
C12 P1 C5 C4 -12.7(3) .
C6 P1 C5 C4 -127.4(5) .
C6A P1 C5 C4 -139.6(5) .
C18 P1 C5 C4 108.4(3) .
C5 P1 C6 C11 22.2(10) .
C12 P1 C6 C11 -97.5(9) .
C6A P1 C6 C11 124(4) .
C18 P1 C6 C11 144.0(8) .
C5 P1 C6 C7 -157(2) .
C12 P1 C6 C7 84(2) .
C6A P1 C6 C7 -55(3) .
C18 P1 C6 C7 -35(2) .
C11 C6 C7 C8 2(4) .
P1 C6 C7 C8 -179(2) .
C6 C7 C8 C9 0(5) .
C7 C8 C9 C10 -3(4) .
C8 C9 C10 C11 3.9(19) .
C8 C9 C10 Cl3 116.4(16) .
C7 C6 C11 C10 -1(3) .
P1 C6 C11 C10 179.6(7) .
C9 C10 C11 C6 -1.7(14) .
Cl3 C10 C11 C6 -117.2(9) .
C5 P1 C6A C7A 177(2) .
C12 P1 C6A C7A 50(2) .
C6 P1 C6A C7A 94(4) .
C18 P1 C6A C7A -67(2) .
C5 P1 C6A C11A -6.4(11) .
C12 P1 C6A C11A -133.0(9) .
C6 P1 C6A C11A -89(3) .
C18 P1 C6A C11A 109.7(9) .
C11A C6A C7A C8A -3(4) .
P1 C6A C7A C8A 174(3) .
C6A C7A C8A C9A 3(5) .
C7A C8A C9A C10A -3(4) .
C8A C9A C10A C11A 2.2(19) .
C9A C10A C11A C6A -2.2(15) .
C7A C6A C11A C10A 2(3) .
P1 C6A C11A C10A -174.3(8) .
C5 P1 C12 C13 83.6(3) .
C6 P1 C12 C13 -158.3(4) .
C6A P1 C12 C13 -150.0(4) .
C18 P1 C12 C13 -37.1(3) .
C5 P1 C12 C17 -91.9(3) .
C6 P1 C12 C17 26.2(4) .
C6A P1 C12 C17 34.5(5) .
C18 P1 C12 C17 147.4(3) .
C17 C12 C13 C14 -0.4(5) .
P1 C12 C13 C14 -175.9(3) .
C12 C13 C14 C15 0.3(5) .
C13 C14 C15 C16 -0.1(6) .
C14 C15 C16 C17 0.0(6) .
C15 C16 C17 C12 -0.1(6) .
C13 C12 C17 C16 0.4(5) .
P1 C12 C17 C16 175.9(3) .
C5 P1 C18 C19 -153.8(3) .
C12 P1 C18 C19 -31.3(3) .
C6 P1 C18 C19 84.1(5) .
C6A P1 C18 C19 88.2(5) .
C5 P1 C18 C23 26.8(3) .
C12 P1 C18 C23 149.3(2) .
C6 P1 C18 C23 -95.3(5) .
C6A P1 C18 C23 -91.2(4) .
C23 C18 C19 C20 -1.3(5) .
P1 C18 C19 C20 179.3(3) .
C18 C19 C20 C21 0.6(6) .
C19 C20 C21 C22 0.9(6) .
C20 C21 C22 C23 -1.6(5) .
C21 C22 C23 C18 0.8(5) .
C19 C18 C23 C22 0.6(5) .
P1 C18 C23 C22 -179.9(2) .
C36 P2 C24 C25 121.4(3) .
C30 P2 C24 C25 14.9(3) .
Ru1 P2 C24 C25 -112.3(3) .
C36 P2 C24 C29 -64.0(3) .
C30 P2 C24 C29 -170.5(2) .
Ru1 P2 C24 C29 62.3(2) .
C29 C24 C25 C26 -1.2(5) .
P2 C24 C25 C26 173.3(2) .
C24 C25 C26 C27 0.7(5) .
C25 C26 C27 C28 0.6(5) .
C26 C27 C28 C29 -1.4(5) .
C27 C28 C29 C24 0.8(5) .
C25 C24 C29 C28 0.5(5) .
P2 C24 C29 C28 -174.5(2) .
C36 P2 C30 C31 -167.8(3) .
C24 P2 C30 C31 -60.7(3) .
Ru1 P2 C30 C31 63.6(3) .
C36 P2 C30 C35 19.4(3) .
C24 P2 C30 C35 126.5(3) .
Ru1 P2 C30 C35 -109.2(2) .
C35 C30 C31 C32 -2.0(5) .
P2 C30 C31 C32 -175.0(3) .
C30 C31 C32 C33 1.5(6) .
C31 C32 C33 C34 0.0(6) .
C32 C33 C34 C35 -0.9(5) .
C33 C34 C35 C30 0.4(5) .
C31 C30 C35 C34 1.1(5) .
P2 C30 C35 C34 174.1(2) .
C30 P2 C36 C37 -104.3(3) .
C24 P2 C36 C37 145.1(3) .
Ru1 P2 C36 C37 23.2(3) .
C30 P2 C36 C41 71.0(3) .
C24 P2 C36 C41 -39.6(3) .
Ru1 P2 C36 C41 -161.4(2) .
C41 C36 C37 C38 -1.5(4) .
P2 C36 C37 C38 173.9(2) .
C36 C37 C38 C39 0.7(5) .
C37 C38 C39 C40 0.3(5) .
C38 C39 C40 C41 -0.5(5) .
C39 C40 C41 C36 -0.3(5) .
C37 C36 C41 C40 1.3(5) .
P2 C36 C41 C40 -174.1(2) .
C48 P3 C42 C43 -14.5(3) .
C54 P3 C42 C43 -119.5(3) .
Ru1 P3 C42 C43 114.1(3) .
C48 P3 C42 C47 168.4(3) .
C54 P3 C42 C47 63.4(3) .
Ru1 P3 C42 C47 -63.0(3) .
C47 C42 C43 C44 -0.8(5) .
P3 C42 C43 C44 -177.9(3) .
C42 C43 C44 C45 -0.1(5) .
C43 C44 C45 C46 0.7(6) .
C44 C45 C46 C47 -0.4(6) .
C45 C46 C47 C42 -0.5(5) .
C43 C42 C47 C46 1.1(5) .
P3 C42 C47 C46 178.3(3) .
C42 P3 C48 C49 105.9(3) .
C54 P3 C48 C49 -147.2(3) .
Ru1 P3 C48 C49 -23.3(3) .
C42 P3 C48 C53 -75.0(3) .
C54 P3 C48 C53 31.8(3) .
Ru1 P3 C48 C53 155.8(2) .
C53 C48 C49 C50 -0.2(5) .
P3 C48 C49 C50 178.9(3) .
C48 C49 C50 C51 0.7(5) .
C49 C50 C51 C52 -1.0(5) .
C50 C51 C52 C53 0.8(5) .
C51 C52 C53 C48 -0.3(5) .
C49 C48 C53 C52 0.0(5) .
P3 C48 C53 C52 -179.1(2) .
C42 P3 C54 C59 -169.1(3) .
C48 P3 C54 C59 82.9(3) .
Ru1 P3 C54 C59 -41.6(3) .
C42 P3 C54 C55 15.8(3) .
C48 P3 C54 C55 -92.2(3) .
Ru1 P3 C54 C55 143.3(2) .
C59 C54 C55 C56 0.8(5) .
P3 C54 C55 C56 175.9(3) .
C54 C55 C56 C57 -1.9(6) .
C55 C56 C57 C58 1.2(6) .
C56 C57 C58 C59 0.5(6) .
C57 C58 C59 C54 -1.6(6) .
C55 C54 C59 C58 1.0(5) .
P3 C54 C59 C58 -174.3(3) .
C9 C10 Cl3 C2S -8.1(7) .
C11 C10 Cl3 C2S 117.3(6) .
C10 Cl3 C2S Cl4 -113.0(6) .
Cl3 C2S Cl4 Cl4 -55.7(15) 2_655
